data_4117302
loop_
_publ_author_name
'Cai-Yan Gao'
'Liang Zhao'
'Mei-Xiang Wang'

_publ_section_title
;
 Stabilization of a Reactive Polynuclear Silver Carbide Cluster through
 the Encapsulation within a Supramolecular Cage
;
_journal_name_full 'Journal of the American Chemical Society'
_journal_page_first 824
_journal_page_last 827
_journal_paper_doi 10.1021/ja209729h
_journal_volume 134
_journal_year 2012
_chemical_formula_moiety '[{Ag5(C2)(Py6)2}(CF3SO3)3]0.7[{Ag6(C2)(Py6)2}(CF3SO3)4]0.3'
_chemical_formula_sum 'C77.32 H72 Ag5.29 F9.95 N24 O10.95 S3.32'
_chemical_formula_weight 2378.82
_chemical_name_systematic
; 
 ? 
;
_space_group_IT_number 14
_symmetry_cell_setting monoclinic
_symmetry_space_group_name_Hall '-P 2ybc'
_symmetry_space_group_name_H-M 'P 1 21/c 1'
_atom_sites_solution_hydrogens geom
_atom_sites_solution_primary direct
_atom_sites_solution_secondary difmap
_audit_creation_method SHELXL-97
_cell_angle_alpha 90.00
_cell_angle_beta 97.50(3)
_cell_angle_gamma 90.00
_cell_formula_units_Z 4
_cell_length_a 13.612(3)
_cell_length_b 38.593(8)
_cell_length_c 17.636(4)
_cell_measurement_reflns_used 21407
_cell_measurement_temperature 173(2)
_cell_measurement_theta_max 26.0225
_cell_measurement_theta_min 1.1646
_cell_volume 9185(4)
_computing_cell_refinement 'CrystalClear (Rigaku Inc., 2008)'
_computing_data_collection 'CrystalClear (Rigaku Inc., 2008)'
_computing_data_reduction 'CrystalClear (Rigaku Inc., 2008)'
_computing_molecular_graphics 'XP in Siemens SHELXTL (Sheldrick, 1994)'
_computing_publication_material 'SHELX97 (Sheldrick, 1997)'
_computing_structure_refinement 'SHELXL-97 (Sheldrick, 1997)'
_computing_structure_solution 'SHELXS-97 (Sheldrick, 1990)'
_diffrn_ambient_temperature 173(2)
_diffrn_measured_fraction_theta_full 0.995
_diffrn_measured_fraction_theta_max 0.995
_diffrn_measurement_device_type 'Saturn724+ CCD'
_diffrn_measurement_method '\w scans at fixed \c = 45\%'
_diffrn_radiation_monochromator graphite
_diffrn_radiation_source 'fine-focus sealed tube'
_diffrn_radiation_type MoK\a
_diffrn_radiation_wavelength 0.71073
_diffrn_reflns_av_R_equivalents 0.0581
_diffrn_reflns_av_sigmaI/netI 0.0748
_diffrn_reflns_limit_h_max 15
_diffrn_reflns_limit_h_min -16
_diffrn_reflns_limit_k_max 45
_diffrn_reflns_limit_k_min -28
_diffrn_reflns_limit_l_max 20
_diffrn_reflns_limit_l_min -20
_diffrn_reflns_number 43483
_diffrn_reflns_theta_full 25.01
_diffrn_reflns_theta_max 25.01
_diffrn_reflns_theta_min 1.97
_exptl_absorpt_coefficient_mu 1.272
_exptl_absorpt_correction_T_max 1.0000
_exptl_absorpt_correction_T_min 0.7739
_exptl_absorpt_correction_type multi-scan
_exptl_crystal_colour yellow
_exptl_crystal_density_diffrn 1.720
_exptl_crystal_description Block
_exptl_crystal_F_000 4731
_exptl_crystal_size_max 0.23
_exptl_crystal_size_mid 0.17
_exptl_crystal_size_min 0.08
_refine_diff_density_max 1.436
_refine_diff_density_min -1.139
_refine_diff_density_rms 0.156
_refine_ls_extinction_method none
_refine_ls_goodness_of_fit_ref 1.193
_refine_ls_hydrogen_treatment constr
_refine_ls_matrix_type full
_refine_ls_number_parameters 1252
_refine_ls_number_reflns 16093
_refine_ls_number_restraints 174
_refine_ls_restrained_S_all 1.199
_refine_ls_R_factor_all 0.1334
_refine_ls_R_factor_gt 0.1143
_refine_ls_shift/su_max 0.000
_refine_ls_shift/su_mean 0.000
_refine_ls_structure_factor_coef Fsqd
_refine_ls_weighting_details 'calc w=1/[\s^2^(Fo^2^)+(0.1037P)^2^+82.9689P] where P=(Fo^2^+2Fc^2^)/3'
_refine_ls_weighting_scheme calc
_refine_ls_wR_factor_gt 0.2720
_refine_ls_wR_factor_ref 0.2852
_reflns_number_gt 13284
_reflns_number_total 16093
_reflns_threshold_expression >2sigma(I)
_cod_data_source_file ja209729h_si_002_3.cif
_cod_data_source_block Complex3
_cod_original_cell_volume 9186(3)
_cod_database_code 4117302

loop_
_symmetry_equiv_pos_as_xyz
'x, y, z'
'-x, y+1/2, -z+1/2'
'-x, -y, -z'
'x, -y-1/2, z-1/2'

loop_
_atom_site_label
_atom_site_type_symbol
_atom_site_fract_x
_atom_site_fract_y
_atom_site_fract_z
_atom_site_U_iso_or_equiv
_atom_site_adp_type
_atom_site_occupancy
_atom_site_symmetry_multiplicity
_atom_site_calc_flag
_atom_site_refinement_flags
_atom_site_disorder_assembly
_atom_site_disorder_group
Ag1 Ag 0.20391(7) 0.15887(2) 0.25469(6) 0.0512(3) Uani 1 1 d . . .
Ag2 Ag 0.07911(8) 0.11325(2) 0.12570(5) 0.0542(3) Uani 1 1 d . . .
Ag3 Ag 0.13542(9) 0.07053(3) 0.29174(6) 0.0623(3) Uani 1 1 d . . .
Ag4 Ag -0.09633(7) 0.07037(2) 0.23085(6) 0.0521(3) Uani 1 1 d . . .
Ag5 Ag -0.04960(11) 0.15934(3) 0.29738(8) 0.0507(5) Uani 0.689(4) 1 d P . .
Ag5A Ag -0.0958(2) 0.15521(8) 0.21945(19) 0.0488(10) Uani 0.301(3) 1 d P . .
Ag5B Ag 0.0407(3) 0.14834(9) 0.36751(19) 0.0635(13) Uani 0.301(3) 1 d P . .
C1 C 0.0094(9) 0.1093(3) 0.2380(6) 0.044(3) Uani 1 1 d . . .
C2 C 0.0823(9) 0.1266(3) 0.2579(6) 0.038(2) Uani 1 1 d . . .
N1 N 0.1722(8) 0.1142(3) 0.0305(5) 0.050(3) Uani 1 1 d . . .
C3 C 0.1994(10) 0.0835(4) 0.0040(7) 0.059(4) Uani 1 1 d . . .
C4 C 0.2689(13) 0.0817(5) -0.0467(8) 0.084(5) Uani 1 1 d . . .
H4A H 0.2898 0.0604 -0.0635 0.101 Uiso 1 1 calc R . .
C5 C 0.3061(12) 0.1120(5) -0.0716(9) 0.087(6) Uani 1 1 d . . .
H5A H 0.3534 0.1112 -0.1052 0.105 Uiso 1 1 calc R . .
C6 C 0.2747(10) 0.1438(4) -0.0479(7) 0.064(4) Uani 1 1 d . . .
H6A H 0.2987 0.1644 -0.0658 0.077 Uiso 1 1 calc R . .
C7 C 0.2061(10) 0.1439(4) 0.0037(7) 0.056(3) Uani 1 1 d . . .
N2 N 0.1758(8) 0.1742(3) 0.0357(6) 0.054(3) Uani 1 1 d . . .
C8 C 0.2333(10) 0.2056(4) 0.0319(9) 0.070(4) Uani 1 1 d . . .
H8A H 0.2983 0.1998 0.0205 0.106 Uiso 1 1 calc R . .
H8B H 0.2385 0.2174 0.0803 0.106 Uiso 1 1 calc R . .
H8C H 0.2011 0.2204 -0.0074 0.106 Uiso 1 1 calc R . .
N3 N 0.0643(7) 0.1993(2) 0.1084(5) 0.043(2) Uani 1 1 d . . .
C9 C 0.0776(8) 0.1777(3) 0.0522(6) 0.043(3) Uani 1 1 d . . .
C10 C -0.0003(10) 0.1609(3) 0.0091(7) 0.049(3) Uani 1 1 d . . .
H10A H 0.0119 0.1457 -0.0295 0.058 Uiso 1 1 calc R . .
C11 C -0.0978(9) 0.1668(3) 0.0236(6) 0.045(3) Uani 1 1 d . . .
H11A H -0.1513 0.1557 -0.0045 0.054 Uiso 1 1 calc R . .
C12 C -0.1108(9) 0.1901(3) 0.0819(7) 0.044(3) Uani 1 1 d . . .
H12A H -0.1740 0.1956 0.0928 0.053 Uiso 1 1 calc R . .
C13 C -0.0264(9) 0.2051(3) 0.1240(6) 0.043(3) Uani 1 1 d . . .
N4 N -0.0369(7) 0.2297(2) 0.1807(6) 0.049(2) Uani 1 1 d . . .
C14 C 0.0318(11) 0.2589(3) 0.1847(8) 0.061(4) Uani 1 1 d . . .
H14A H 0.0898 0.2523 0.1624 0.091 Uiso 1 1 calc R . .
H14B H 0.0506 0.2653 0.2372 0.091 Uiso 1 1 calc R . .
H14C H 0.0004 0.2782 0.1571 0.091 Uiso 1 1 calc R . .
N5 N -0.1636(8) 0.2033(2) 0.2387(6) 0.050(2) Uani 1 1 d . . .
C15 C -0.1259(9) 0.2334(3) 0.2133(7) 0.049(3) Uani 1 1 d . . .
C16 C -0.1694(10) 0.2651(3) 0.2229(8) 0.057(3) Uani 1 1 d . . .
H16A H -0.1429 0.2853 0.2052 0.069 Uiso 1 1 calc R . .
C17 C -0.2509(11) 0.2662(3) 0.2582(8) 0.059(3) Uani 1 1 d . . .
H17A H -0.2793 0.2875 0.2671 0.071 Uiso 1 1 calc R . .
C18 C -0.2926(10) 0.2368(3) 0.2812(7) 0.050(3) Uani 1 1 d . . .
H18A H -0.3492 0.2381 0.3054 0.060 Uiso 1 1 calc R . .
C19 C -0.2516(9) 0.2051(3) 0.2690(7) 0.049(3) Uani 1 1 d . . .
N6 N -0.2876(8) 0.1736(3) 0.2913(6) 0.057(3) Uani 1 1 d . . .
C20 C -0.3567(12) 0.1740(4) 0.3484(8) 0.070(4) Uani 1 1 d . . .
H20A H -0.3750 0.1506 0.3592 0.105 Uiso 1 1 calc R . .
H20B H -0.4149 0.1868 0.3288 0.105 Uiso 1 1 calc R . .
H20C H -0.3255 0.1847 0.3944 0.105 Uiso 1 1 calc R . .
N7 N -0.2966(7) 0.1135(2) 0.2811(6) 0.045(2) Uani 1 1 d . . .
C21 C -0.2907(8) 0.1438(3) 0.2440(7) 0.045(3) Uani 1 1 d . . .
C22 C -0.2908(8) 0.1464(3) 0.1657(7) 0.048(3) Uani 1 1 d . . .
H22A H -0.2875 0.1678 0.1420 0.058 Uiso 1 1 calc R . .
C23 C -0.2959(8) 0.1161(3) 0.1240(7) 0.048(3) Uani 1 1 d . . .
H23A H -0.2930 0.1168 0.0716 0.058 Uiso 1 1 calc R . .
C24 C -0.3053(9) 0.0847(3) 0.1606(8) 0.050(3) Uani 1 1 d . . .
H24A H -0.3122 0.0641 0.1331 0.060 Uiso 1 1 calc R . .
C25 C -0.3040(9) 0.0849(3) 0.2372(8) 0.050(3) Uani 1 1 d . . .
N8 N -0.3119(8) 0.0536(3) 0.2779(6) 0.057(3) Uani 1 1 d . . .
C26 C -0.3857(11) 0.0529(4) 0.3341(10) 0.075(4) Uani 1 1 d . . .
H26A H -0.3878 0.0300 0.3554 0.112 Uiso 1 1 calc R . .
H26B H -0.4500 0.0589 0.3085 0.112 Uiso 1 1 calc R . .
H26C H -0.3665 0.0692 0.3743 0.112 Uiso 1 1 calc R . .
N9 N -0.1886(8) 0.0240(2) 0.2240(6) 0.051(2) Uani 1 1 d . . .
C27 C -0.2706(10) 0.0224(3) 0.2577(7) 0.050(3) Uani 1 1 d . . .
C28 C -0.3127(11) -0.0095(4) 0.2731(10) 0.075(4) Uani 1 1 d . . .
H28A H -0.3698 -0.0103 0.2968 0.090 Uiso 1 1 calc R . .
C29 C -0.2697(12) -0.0394(4) 0.2532(10) 0.077(5) Uani 1 1 d . . .
H29A H -0.2945 -0.0607 0.2661 0.092 Uiso 1 1 calc R . .
C30 C -0.1884(12) -0.0376(3) 0.2136(8) 0.065(4) Uani 1 1 d . . .
H30A H -0.1607 -0.0576 0.1960 0.078 Uiso 1 1 calc R . .
C31 C -0.1493(11) -0.0055(3) 0.2008(7) 0.056(3) Uani 1 1 d . . .
N10 N -0.0627(9) -0.0026(3) 0.1660(6) 0.060(3) Uani 1 1 d . . .
C32 C 0.0114(14) -0.0305(4) 0.1768(9) 0.081(5) Uani 1 1 d . . .
H32A H -0.0045 -0.0460 0.2160 0.122 Uiso 1 1 calc R . .
H32B H 0.0758 -0.0207 0.1918 0.122 Uiso 1 1 calc R . .
H32C H 0.0114 -0.0430 0.1298 0.122 Uiso 1 1 calc R . .
N11 N 0.0430(9) 0.0280(3) 0.0988(6) 0.053(3) Uani 1 1 d . . .
C33 C -0.0506(11) 0.0227(3) 0.1107(7) 0.052(3) Uani 1 1 d . . .
C34 C -0.1312(11) 0.0397(3) 0.0708(7) 0.055(3) Uani 1 1 d . . .
H34A H -0.1961 0.0346 0.0781 0.067 Uiso 1 1 calc R . .
C35 C -0.1086(11) 0.0648(3) 0.0191(7) 0.059(4) Uani 1 1 d . . .
H35A H -0.1600 0.0776 -0.0071 0.070 Uiso 1 1 calc R . .
C36 C -0.0109(11) 0.0715(3) 0.0050(7) 0.055(3) Uani 1 1 d . . .
H36A H 0.0041 0.0883 -0.0295 0.066 Uiso 1 1 calc R . .
C37 C 0.0613(10) 0.0512(3) 0.0461(6) 0.049(3) Uani 1 1 d . . .
N12 N 0.1598(9) 0.0532(3) 0.0307(6) 0.063(3) Uani 1 1 d . . .
C38 C 0.2288(11) 0.0267(4) 0.0613(11) 0.086(5) Uani 1 1 d . . .
H38A H 0.2934 0.0318 0.0478 0.129 Uiso 1 1 calc R . .
H38B H 0.2071 0.0046 0.0404 0.129 Uiso 1 1 calc R . .
H38C H 0.2318 0.0260 0.1159 0.129 Uiso 1 1 calc R . .
N13 N -0.0644(9) 0.1703(3) 0.4341(7) 0.071(4) Uani 1 1 d . . .
C39 C -0.0648(11) 0.2040(4) 0.4492(8) 0.066(4) Uani 1 1 d . . .
C40 C -0.1305(12) 0.2183(5) 0.4950(9) 0.079(5) Uani 1 1 d . . .
H40A H -0.1344 0.2421 0.5017 0.095 Uiso 1 1 calc R . .
C41 C -0.1896(12) 0.1958(6) 0.5299(9) 0.095(6) Uani 1 1 d . . .
H41A H -0.2337 0.2043 0.5614 0.114 Uiso 1 1 calc R . .
C42 C -0.1825(14) 0.1602(6) 0.5175(10) 0.095(6) Uani 1 1 d . . .
H42A H -0.2205 0.1446 0.5415 0.114 Uiso 1 1 calc R . .
C43 C -0.1196(11) 0.1490(5) 0.4703(9) 0.072(4) Uani 1 1 d . . .
N14 N -0.1161(12) 0.1127(4) 0.4536(8) 0.089(4) Uani 1 1 d . . .
C44 C -0.2025(12) 0.0919(5) 0.4560(9) 0.086(5) Uani 1 1 d . . .
H44A H -0.2598 0.1065 0.4537 0.129 Uiso 1 1 calc R . .
H44B H -0.1956 0.0788 0.5026 0.129 Uiso 1 1 calc R . .
H44C H -0.2099 0.0763 0.4132 0.129 Uiso 1 1 calc R . .
N15 N -0.0308(10) 0.0646(3) 0.4180(7) 0.067(3) Uani 1 1 d . . .
C45 C -0.0249(12) 0.0947(4) 0.4536(8) 0.069(4) Uani 1 1 d . . .
C46 C 0.0609(13) 0.1083(5) 0.4927(9) 0.078(5) Uani 1 1 d . . .
H46A H 0.0612 0.1298 0.5169 0.094 Uiso 1 1 calc R . .
C47 C 0.1466(13) 0.0888(5) 0.4945(7) 0.075(5) Uani 1 1 d . . .
H47A H 0.2065 0.0969 0.5196 0.090 Uiso 1 1 calc R . .
C48 C 0.1413(12) 0.0563(4) 0.4575(7) 0.069(4) Uani 1 1 d . . .
H48A H 0.1975 0.0426 0.4580 0.083 Uiso 1 1 calc R . .
C49 C 0.0505(13) 0.0454(4) 0.4205(7) 0.067(4) Uani 1 1 d . . .
N16 N 0.0382(10) 0.0135(3) 0.3826(7) 0.067(3) Uani 1 1 d . . .
C50 C -0.0528(13) -0.0058(4) 0.3931(8) 0.091(6) Uani 1 1 d . . .
H50A H -0.0548 -0.0271 0.3650 0.137 Uiso 1 1 calc R . .
H50B H -0.1098 0.0080 0.3748 0.137 Uiso 1 1 calc R . .
H50C H -0.0531 -0.0107 0.4465 0.137 Uiso 1 1 calc R . .
N17 N 0.1786(9) 0.0156(3) 0.3204(6) 0.062(3) Uani 1 1 d . . .
C51 C 0.1175(14) -0.0031(4) 0.3574(8) 0.072(4) Uani 1 1 d . . .
C52 C 0.1314(17) -0.0393(4) 0.3655(11) 0.095(6) Uani 1 1 d . . .
H52A H 0.0905 -0.0530 0.3915 0.114 Uiso 1 1 calc R . .
C53 C 0.208(2) -0.0530(5) 0.3330(14) 0.120(8) Uani 1 1 d . . .
H53A H 0.2169 -0.0769 0.3349 0.144 Uiso 1 1 calc R . .
C54 C 0.2707(16) -0.0336(4) 0.2982(12) 0.101(6) Uani 1 1 d . . .
H54A H 0.3228 -0.0440 0.2774 0.121 Uiso 1 1 calc R . .
C55 C 0.2573(11) 0.0021(3) 0.2935(9) 0.065(4) Uani 1 1 d . . .
N18 N 0.3191(9) 0.0231(3) 0.2589(7) 0.063(3) Uani 1 1 d . . .
C56 C 0.3885(13) 0.0069(4) 0.2130(11) 0.088(5) Uani 1 1 d . . .
H56A H 0.3680 -0.0165 0.2009 0.133 Uiso 1 1 calc R . .
H56B H 0.4537 0.0068 0.2414 0.133 Uiso 1 1 calc R . .
H56C H 0.3895 0.0198 0.1665 0.133 Uiso 1 1 calc R . .
N19 N 0.3526(8) 0.0802(3) 0.2302(6) 0.052(3) Uani 1 1 d . . .
C57 C 0.3378(10) 0.0573(3) 0.2854(8) 0.060(3) Uani 1 1 d . . .
C58 C 0.3430(9) 0.0662(3) 0.3614(8) 0.057(3) Uani 1 1 d . . .
H58A H 0.3254 0.0505 0.3974 0.069 Uiso 1 1 calc R . .
C59 C 0.3758(9) 0.0999(4) 0.3830(8) 0.057(3) Uani 1 1 d . . .
H59A H 0.3863 0.1063 0.4342 0.068 Uiso 1 1 calc R . .
C60 C 0.3921(9) 0.1234(4) 0.3259(7) 0.056(3) Uani 1 1 d . . .
H60A H 0.4122 0.1459 0.3384 0.067 Uiso 1 1 calc R . .
C61 C 0.3780(8) 0.1126(3) 0.2499(6) 0.042(3) Uani 1 1 d . . .
N20 N 0.3940(8) 0.1346(3) 0.1893(6) 0.054(3) Uani 1 1 d . . .
C62 C 0.4276(11) 0.1185(4) 0.1229(8) 0.065(4) Uani 1 1 d . . .
H62A H 0.4355 0.1358 0.0852 0.097 Uiso 1 1 calc R . .
H62B H 0.3795 0.1017 0.1017 0.097 Uiso 1 1 calc R . .
H62C H 0.4899 0.1071 0.1379 0.097 Uiso 1 1 calc R . .
N21 N 0.3379(8) 0.1875(3) 0.2374(6) 0.053(3) Uani 1 1 d . . .
C63 C 0.4050(9) 0.1707(3) 0.1976(7) 0.050(3) Uani 1 1 d . . .
C64 C 0.4764(10) 0.1889(4) 0.1658(8) 0.060(4) Uani 1 1 d . . .
H64A H 0.5225 0.1775 0.1401 0.072 Uiso 1 1 calc R . .
C65 C 0.4777(10) 0.2247(4) 0.1733(8) 0.066(4) Uani 1 1 d . . .
H65A H 0.5229 0.2376 0.1497 0.079 Uiso 1 1 calc R . .
C66 C 0.4145(10) 0.2411(4) 0.2142(8) 0.060(3) Uani 1 1 d . . .
H66A H 0.4178 0.2650 0.2202 0.072 Uiso 1 1 calc R . .
C67 C 0.3438(9) 0.2220(3) 0.2475(7) 0.050(3) Uani 1 1 d . . .
N22 N 0.2752(9) 0.2375(3) 0.2871(6) 0.058(3) Uani 1 1 d . . .
C68 C 0.2643(11) 0.2752(3) 0.2826(10) 0.073(4) Uani 1 1 d . . .
H68A H 0.2936 0.2837 0.2396 0.110 Uiso 1 1 calc R . .
H68B H 0.2969 0.2855 0.3287 0.110 Uiso 1 1 calc R . .
H68C H 0.1952 0.2812 0.2766 0.110 Uiso 1 1 calc R . .
N23 N 0.1393(8) 0.2280(3) 0.3522(6) 0.056(3) Uani 1 1 d . . .
C69 C 0.2362(10) 0.2207(3) 0.3483(7) 0.051(3) Uani 1 1 d . . .
C70 C 0.2927(11) 0.1994(3) 0.3995(7) 0.058(3) Uani 1 1 d . . .
H70A H 0.3583 0.1946 0.3939 0.069 Uiso 1 1 calc R . .
C71 C 0.2499(11) 0.1854(4) 0.4586(8) 0.063(4) Uani 1 1 d . . .
H71A H 0.2859 0.1707 0.4936 0.076 Uiso 1 1 calc R . .
C72 C 0.1532(12) 0.1934(4) 0.4657(8) 0.068(4) Uani 1 1 d . . .
H72A H 0.1244 0.1848 0.5069 0.082 Uiso 1 1 calc R . .
C73 C 0.0973(11) 0.2145(3) 0.4105(8) 0.060(4) Uani 1 1 d . . .
N24 N -0.0008(9) 0.2243(3) 0.4121(7) 0.063(3) Uani 1 1 d . . .
C74 C -0.0241(11) 0.2606(4) 0.4034(9) 0.070(4) Uani 1 1 d . . .
H74A H -0.0940 0.2639 0.4037 0.105 Uiso 1 1 calc R . .
H74B H -0.0057 0.2688 0.3558 0.105 Uiso 1 1 calc R . .
H74C H 0.0117 0.2733 0.4448 0.105 Uiso 1 1 calc R . .
S1 S -0.3717(6) 0.2061(3) 0.9783(5) 0.114(4) Uani 0.592(13) 1 d PD A 1
O1 O -0.4281(19) 0.1729(4) 0.9680(19) 0.29(2) Uani 0.592(13) 1 d PD A 1
O2 O -0.3219(15) 0.2198(7) 0.9139(13) 0.29(2) Uani 0.592(13) 1 d PD A 1
O3 O -0.365(2) 0.2260(8) 1.0508(10) 0.29(2) Uani 0.592(13) 1 d PD A 1
C75 C -0.4807(10) 0.2290(6) 0.9429(11) 0.21(3) Uiso 0.592(13) 1 d PD A 1
F11 F -0.4506(16) 0.2601(5) 0.9577(18) 0.38(3) Uani 0.592(13) 1 d PD A 1
F12 F -0.5469(13) 0.2183(9) 0.9831(16) 0.38(3) Uani 0.592(13) 1 d PD A 1
F13 F -0.4988(13) 0.2217(10) 0.8714(10) 0.38(3) Uani 0.592(13) 1 d PD A 1
S1' S -0.4647(14) 0.1988(5) 0.9498(11) 0.52(5) Uiso 0.408(13) 1 d PD A 2
O1' O -0.428(3) 0.1686(6) 0.9990(16) 0.169(13) Uani 0.408(13) 1 d PD A 2
O2' O -0.466(2) 0.1947(8) 0.8645(11) 0.169(13) Uani 0.41 1 d PD A 2
O3' O -0.542(2) 0.2221(8) 0.9756(19) 0.169(13) Uani 0.41 1 d PD A 2
C75' C -0.3588(14) 0.2268(5) 0.9683(10) 0.060(10) Uiso 0.408(13) 1 d PD A 2
F11' F -0.4215(17) 0.2553(5) 0.9289(12) 0.112(7) Uani 0.408(13) 1 d PD A 2
F12' F -0.3050(15) 0.2015(6) 0.9211(12) 0.112(7) Uani 0.41 1 d PD A 2
F13' F -0.3555(15) 0.2192(5) 1.0514(10) 0.112(7) Uani 0.41 1 d PD A 2
S2 S 0.0813(7) 0.13938(15) -0.2084(4) 0.059(3) Uani 0.521(12) 1 d PD B 1
O4 O 0.0772(13) 0.1742(3) -0.1797(8) 0.055(3) Uani 0.521(12) 1 d PD B 1
O5 O 0.1788(11) 0.1318(3) -0.2302(8) 0.055(3) Uani 0.521(12) 1 d PD B 1
O6 O 0.0466(13) 0.1140(3) -0.1584(7) 0.055(3) Uani 0.521(12) 1 d PD B 1
C76 C -0.0029(11) 0.1373(4) -0.2958(7) 0.067(8) Uiso 0.521(12) 1 d PD B 1
F21 F 0.0249(19) 0.1570(5) -0.3435(10) 0.121(5) Uani 0.521(12) 1 d PDU B 1
F22 F -0.0091(17) 0.1070(5) -0.3162(11) 0.121(5) Uani 0.521(12) 1 d PDU B 1
F23 F -0.0802(10) 0.1478(6) -0.2732(11) 0.121(5) Uani 0.521(12) 1 d PDU B 1
S2' S 0.0131(10) 0.1418(4) -0.2109(7) 0.126(6) Uani 0.479(12) 1 d PD B 2
O4' O 0.067(4) 0.1736(10) -0.198(2) 0.26(2) Uiso 0.479(12) 1 d PD B 2
O5' O -0.0785(18) 0.1405(14) -0.262(3) 0.26(2) Uiso 0.48 1 d PD B 2
O6' O 0.046(4) 0.1116(12) -0.1674(19) 0.26(2) Uiso 0.48 1 d PD B 2
C76' C 0.0816(14) 0.1302(5) -0.2870(10) 0.103(13) Uiso 0.479(12) 1 d PD B 2
F21' F 0.091(2) 0.1568(7) -0.3407(13) 0.140(6) Uani 0.479(12) 1 d PDU B 2
F22' F 0.043(2) 0.1021(6) -0.3300(14) 0.140(6) Uani 0.48 1 d PDU B 2
F23' F 0.1802(17) 0.1205(6) -0.2627(15) 0.140(6) Uani 0.48 1 d PDU B 2
S3 S -0.4746(7) 0.1377(2) 0.5585(5) 0.078(3) Uani 0.454(9) 1 d PD . .
O7 O -0.4845(15) 0.1596(6) 0.4874(10) 0.096(5) Uani 0.454(9) 1 d PD . .
O8 O -0.5684(11) 0.1199(6) 0.5735(14) 0.096(5) Uani 0.454(9) 1 d PD . .
O9 O -0.3816(11) 0.1175(5) 0.5764(14) 0.096(5) Uani 0.454(9) 1 d PD . .
C77 C -0.4775(16) 0.1777(9) 0.6134(16) 0.113(15) Uiso 0.454(9) 1 d PD . .
F31 F -0.3978(18) 0.1961(6) 0.6122(15) 0.130(6) Uani 0.454(9) 1 d PD . .
F32 F -0.5509(18) 0.1974(6) 0.5854(15) 0.130(6) Uani 0.454(9) 1 d PD . .
F33 F -0.4882(19) 0.1725(6) 0.6849(14) 0.130(6) Uani 0.454(9) 1 d PD . .
S4 S 0.4518(6) -0.0170(2) 0.4646(5) 0.081(3) Uani 0.400(6) 1 d PD . 1
O10 O 0.4770(9) -0.0105(3) 0.3974(7) 0.091(4) Uani 0.400(6) 1 d PD . 1
O11 O 0.3649(9) -0.0038(3) 0.4828(7) 0.097(5) Uani 0.400(6) 1 d PD . 1
O12 O 0.4780(10) -0.0471(3) 0.4989(7) 0.091(4) Uani 0.400(6) 1 d PD . 1
C78 C 0.4518(6) -0.0170(2) 0.4646(5) 0.081(3) Uani 0.400(6) 1 d P . 2
F41 F 0.4770(9) -0.0105(3) 0.3974(7) 0.091(4) Uani 0.400(6) 1 d P . 2
F42 F 0.3649(9) -0.0038(3) 0.4828(7) 0.097(5) Uani 0.400(6) 1 d P . 2
F43 F 0.4780(10) -0.0471(3) 0.4989(7) 0.091(4) Uani 0.400(6) 1 d P . 2
S5 S -0.4616(7) 0.0145(3) 0.0336(8) 0.159(7) Uani 0.463(9) 1 d P . 1
O13 O -0.458(3) -0.0125(8) 0.079(2) 0.40(3) Uani 0.463(9) 1 d PU . 1
O14 O -0.3847(13) 0.0223(5) 0.0036(17) 0.35(3) Uani 0.463(9) 1 d P . 1
O15 O -0.5165(9) 0.0402(3) 0.0532(9) 0.131(6) Uani 0.463(9) 1 d P . 1
C79 C -0.4616(7) 0.0145(3) 0.0336(8) 0.159(7) Uani 0.463(9) 1 d PD . 2
F51 F -0.458(3) -0.0125(8) 0.079(2) 0.40(3) Uani 0.463(9) 1 d PDU . 2
F52 F -0.3847(13) 0.0223(5) 0.0036(17) 0.35(3) Uani 0.463(9) 1 d PD . 2
F53 F -0.5165(9) 0.0402(3) 0.0532(9) 0.131(6) Uani 0.463(9) 1 d PD . 2
O1W O -0.523(2) 0.0739(7) 0.696(2) 0.139(13) Uani 0.50 1 d P . .
O2W O -0.396(2) 0.1322(9) 0.6903(18) 0.071(9) Uani 0.30 1 d P . .
O3W O -0.276(3) 0.1172(11) -0.093(2) 0.055(10) Uiso 0.20 1 d P . .

loop_
_atom_site_aniso_label
_atom_site_aniso_U_11
_atom_site_aniso_U_22
_atom_site_aniso_U_33
_atom_site_aniso_U_23
_atom_site_aniso_U_13
_atom_site_aniso_U_12
Ag1 0.0467(5) 0.0521(5) 0.0565(6) -0.0076(4) 0.0134(4) -0.0120(4)
Ag2 0.0797(7) 0.0485(5) 0.0388(5) 0.0023(4) 0.0245(5) 0.0115(5)
Ag3 0.0704(7) 0.0507(6) 0.0666(7) 0.0246(5) 0.0123(5) 0.0095(5)
Ag4 0.0460(5) 0.0366(5) 0.0744(7) -0.0069(4) 0.0103(5) -0.0058(4)
Ag5 0.0534(9) 0.0420(8) 0.0597(10) -0.0058(6) 0.0187(7) 0.0044(6)
Ag5A 0.0429(18) 0.0429(17) 0.063(2) 0.0015(14) 0.0160(15) 0.0071(13)
Ag5B 0.090(3) 0.060(2) 0.0456(19) -0.0146(15) 0.0257(18) -0.0207(19)
C1 0.042(7) 0.052(7) 0.037(6) -0.013(5) 0.004(5) 0.006(5)
C2 0.048(7) 0.040(6) 0.027(5) -0.004(4) 0.007(5) 0.004(5)
N1 0.049(6) 0.070(7) 0.033(5) -0.001(5) 0.009(4) 0.019(5)
C3 0.062(9) 0.086(10) 0.030(6) 0.001(6) 0.010(6) 0.026(8)
C4 0.097(13) 0.112(14) 0.047(8) 0.001(9) 0.020(9) 0.043(11)
C5 0.062(10) 0.152(18) 0.052(9) 0.021(10) 0.025(8) 0.041(11)
C6 0.056(8) 0.094(11) 0.045(7) 0.017(7) 0.018(6) 0.027(8)
C7 0.053(8) 0.071(9) 0.046(7) 0.019(6) 0.012(6) 0.012(7)
N2 0.043(6) 0.062(7) 0.062(7) 0.014(5) 0.023(5) 0.002(5)
C8 0.051(8) 0.077(10) 0.089(11) 0.035(8) 0.031(8) -0.002(7)
N3 0.040(5) 0.054(6) 0.036(5) -0.005(4) 0.008(4) -0.007(4)
C9 0.032(6) 0.054(7) 0.043(6) 0.022(5) 0.008(5) 0.002(5)
C10 0.059(8) 0.050(7) 0.039(6) 0.009(5) 0.018(6) 0.006(6)
C11 0.044(7) 0.048(6) 0.040(6) 0.011(5) -0.002(5) 0.000(5)
C12 0.042(6) 0.039(6) 0.055(7) 0.004(5) 0.021(6) 0.004(5)
C13 0.050(7) 0.035(6) 0.045(6) -0.001(5) 0.009(5) -0.005(5)
N4 0.049(6) 0.040(5) 0.062(6) -0.012(5) 0.016(5) -0.014(4)
C14 0.075(9) 0.040(7) 0.072(9) -0.018(6) 0.026(8) -0.027(6)
N5 0.051(6) 0.035(5) 0.068(7) -0.012(5) 0.022(5) -0.009(4)
C15 0.054(7) 0.044(6) 0.050(7) -0.012(5) 0.009(6) -0.013(6)
C16 0.065(9) 0.035(6) 0.073(9) -0.014(6) 0.012(7) 0.001(6)
C17 0.070(9) 0.034(6) 0.074(9) -0.019(6) 0.007(7) 0.007(6)
C18 0.063(8) 0.036(6) 0.052(7) -0.018(5) 0.013(6) 0.008(6)
C19 0.048(7) 0.051(7) 0.051(7) -0.010(6) 0.019(6) -0.005(6)
N6 0.064(7) 0.043(6) 0.070(7) -0.008(5) 0.036(6) 0.001(5)
C20 0.090(11) 0.060(8) 0.070(9) -0.006(7) 0.050(9) -0.012(8)
N7 0.039(5) 0.037(5) 0.059(6) 0.004(4) 0.008(5) -0.004(4)
C21 0.024(5) 0.051(7) 0.059(7) -0.014(6) 0.004(5) -0.005(5)
C22 0.037(6) 0.052(7) 0.056(7) 0.010(6) 0.006(6) -0.002(5)
C23 0.034(6) 0.054(7) 0.055(7) -0.005(6) 0.000(5) 0.002(5)
C24 0.041(7) 0.036(6) 0.072(9) -0.004(6) 0.000(6) -0.007(5)
C25 0.035(6) 0.050(7) 0.065(8) 0.013(6) 0.009(6) 0.001(5)
N8 0.061(7) 0.041(6) 0.071(7) 0.009(5) 0.017(6) -0.003(5)
C26 0.059(9) 0.066(9) 0.100(12) 0.002(8) 0.013(9) -0.010(7)
N9 0.063(7) 0.029(5) 0.059(6) 0.005(4) 0.005(5) -0.006(5)
C27 0.062(8) 0.032(6) 0.050(7) 0.003(5) -0.013(6) -0.013(5)
C28 0.053(9) 0.060(9) 0.108(13) 0.019(8) -0.009(8) -0.017(7)
C29 0.070(10) 0.039(8) 0.114(13) 0.012(8) -0.013(10) -0.023(7)
C30 0.078(10) 0.039(7) 0.068(9) 0.002(6) -0.029(8) 0.004(7)
C31 0.075(10) 0.038(7) 0.050(7) -0.001(5) -0.005(7) -0.003(6)
N10 0.073(8) 0.041(6) 0.063(7) 0.000(5) -0.004(6) 0.018(5)
C32 0.121(15) 0.053(8) 0.069(10) 0.001(7) 0.008(10) 0.027(9)
N11 0.071(8) 0.043(5) 0.043(6) -0.007(5) -0.005(5) 0.024(5)
C33 0.082(10) 0.029(6) 0.044(7) -0.010(5) 0.001(7) -0.003(6)
C34 0.061(8) 0.050(7) 0.051(7) -0.002(6) -0.010(6) -0.001(6)
C35 0.080(10) 0.048(7) 0.042(7) -0.004(6) -0.012(7) 0.013(7)
C36 0.070(9) 0.059(8) 0.036(6) 0.004(5) 0.004(6) 0.013(7)
C37 0.067(8) 0.052(7) 0.028(5) -0.005(5) 0.000(5) 0.017(6)
N12 0.062(7) 0.077(8) 0.052(6) -0.008(6) 0.007(6) 0.026(6)
C38 0.063(10) 0.047(8) 0.139(15) -0.018(9) -0.018(10) 0.016(7)
N13 0.076(8) 0.085(9) 0.061(7) -0.025(6) 0.036(7) -0.038(7)
C39 0.067(9) 0.077(10) 0.055(8) -0.025(7) 0.016(7) -0.014(8)
C40 0.071(10) 0.097(12) 0.073(10) -0.049(9) 0.024(8) -0.025(9)
C41 0.061(10) 0.17(2) 0.058(9) -0.042(11) 0.028(8) -0.031(11)
C42 0.094(14) 0.127(16) 0.065(10) -0.021(10) 0.020(10) -0.051(12)
C43 0.049(8) 0.105(13) 0.063(9) -0.013(9) 0.010(7) -0.015(8)
N14 0.098(12) 0.090(10) 0.087(10) 0.005(8) 0.040(9) -0.039(9)
C44 0.083(11) 0.114(13) 0.063(9) 0.018(9) 0.018(8) -0.050(10)
N15 0.081(9) 0.066(8) 0.054(7) 0.008(6) 0.007(6) -0.044(7)
C45 0.074(10) 0.085(11) 0.049(8) 0.019(7) 0.010(7) -0.038(9)
C46 0.079(12) 0.094(12) 0.064(9) -0.016(8) 0.020(8) -0.045(10)
C47 0.075(11) 0.111(13) 0.039(7) 0.004(8) 0.008(7) -0.047(10)
C48 0.075(10) 0.087(11) 0.043(7) 0.005(7) -0.003(7) -0.030(8)
C49 0.087(11) 0.072(9) 0.041(7) 0.018(7) 0.003(7) -0.043(9)
N16 0.073(8) 0.065(7) 0.059(7) 0.010(6) -0.006(6) -0.032(7)
C50 0.112(14) 0.105(12) 0.049(8) 0.022(8) -0.016(8) -0.076(11)
N17 0.072(8) 0.042(6) 0.064(7) 0.027(5) -0.014(6) -0.005(6)
C51 0.095(12) 0.049(8) 0.061(9) 0.015(7) -0.028(9) -0.016(8)
C52 0.118(16) 0.062(10) 0.092(13) 0.024(9) -0.034(12) -0.024(10)
C53 0.16(2) 0.044(10) 0.15(2) 0.025(11) -0.003(17) 0.014(12)
C54 0.128(17) 0.045(9) 0.124(16) 0.024(9) -0.003(13) 0.007(10)
C55 0.062(9) 0.045(7) 0.080(10) 0.004(7) -0.025(8) 0.008(7)
N18 0.072(8) 0.034(5) 0.080(8) 0.004(5) -0.006(6) 0.007(5)
C56 0.086(12) 0.061(9) 0.117(14) -0.023(9) 0.004(11) 0.024(8)
N19 0.057(7) 0.046(6) 0.050(6) 0.008(5) -0.004(5) 0.020(5)
C57 0.054(8) 0.049(7) 0.074(9) 0.011(7) 0.001(7) 0.013(6)
C58 0.047(7) 0.056(8) 0.065(9) 0.016(6) -0.009(6) -0.004(6)
C59 0.040(7) 0.075(9) 0.054(7) 0.013(7) -0.002(6) 0.002(6)
C60 0.047(7) 0.062(8) 0.055(8) 0.013(6) -0.008(6) -0.005(6)
C61 0.030(6) 0.051(7) 0.043(6) 0.000(5) -0.006(5) 0.012(5)
N20 0.062(7) 0.047(6) 0.054(6) 0.018(5) 0.019(5) 0.008(5)
C62 0.058(9) 0.077(9) 0.061(8) -0.001(7) 0.013(7) 0.006(7)
N21 0.051(6) 0.059(6) 0.050(6) 0.013(5) 0.011(5) -0.003(5)
C63 0.042(7) 0.055(7) 0.052(7) 0.012(6) 0.000(6) 0.001(6)
C64 0.053(8) 0.065(8) 0.065(8) 0.027(7) 0.022(7) 0.010(6)
C65 0.045(8) 0.080(10) 0.073(9) 0.025(8) 0.009(7) -0.009(7)
C66 0.053(8) 0.051(7) 0.076(9) 0.011(7) 0.009(7) -0.007(6)
C67 0.038(6) 0.053(7) 0.057(7) 0.003(6) 0.003(6) -0.005(5)
N22 0.065(7) 0.042(6) 0.068(7) 0.004(5) 0.010(6) -0.017(5)
C68 0.060(9) 0.055(8) 0.108(12) 0.002(8) 0.017(9) -0.001(7)
N23 0.058(7) 0.044(6) 0.065(7) -0.017(5) 0.010(6) -0.017(5)
C69 0.055(8) 0.034(6) 0.065(8) -0.004(6) 0.019(7) -0.017(5)
C70 0.058(8) 0.060(8) 0.056(8) 0.004(6) 0.011(7) -0.005(7)
C71 0.063(9) 0.071(9) 0.053(8) -0.015(7) -0.002(7) -0.019(7)
C72 0.083(11) 0.073(9) 0.047(8) -0.006(7) 0.007(8) -0.027(8)
C73 0.065(9) 0.059(8) 0.058(8) -0.017(7) 0.019(7) -0.024(7)
N24 0.056(7) 0.064(7) 0.072(8) -0.024(6) 0.021(6) -0.009(6)
C74 0.064(9) 0.066(9) 0.082(10) -0.033(8) 0.015(8) -0.003(7)
S1 0.067(5) 0.191(12) 0.087(6) 0.036(7) 0.021(4) 0.023(6)
O1 0.19(3) 0.32(4) 0.38(5) -0.22(3) 0.10(3) -0.06(3)
O2 0.19(3) 0.32(4) 0.38(5) -0.22(3) 0.10(3) -0.06(3)
O3 0.19(3) 0.32(4) 0.38(5) -0.22(3) 0.10(3) -0.06(3)
F11 0.053(9) 0.90(8) 0.20(2) 0.19(3) 0.067(11) 0.06(2)
F12 0.053(9) 0.90(8) 0.20(2) 0.19(3) 0.067(11) 0.06(2)
F13 0.053(9) 0.90(8) 0.20(2) 0.19(3) 0.067(11) 0.06(2)
O1' 0.24(3) 0.16(2) 0.100(17) 0.087(16) -0.001(19) 0.04(2)
O2' 0.24(3) 0.16(2) 0.100(17) 0.087(16) -0.001(19) 0.04(2)
O3' 0.24(3) 0.16(2) 0.100(17) 0.087(16) -0.001(19) 0.04(2)
F11' 0.119(13) 0.124(11) 0.115(12) 0.082(10) 0.099(11) 0.059(10)
F12' 0.119(13) 0.124(11) 0.115(12) 0.082(10) 0.099(11) 0.059(10)
F13' 0.119(13) 0.124(11) 0.115(12) 0.082(10) 0.099(11) 0.059(10)
S2 0.105(7) 0.034(3) 0.040(3) 0.001(2) 0.020(4) -0.007(4)
O4 0.106(9) 0.028(5) 0.033(5) -0.004(4) 0.010(5) -0.009(5)
O5 0.106(9) 0.028(5) 0.033(5) -0.004(4) 0.010(5) -0.009(5)
O6 0.106(9) 0.028(5) 0.033(5) -0.004(4) 0.010(5) -0.009(5)
F21 0.144(10) 0.106(8) 0.114(8) 0.016(6) 0.016(7) 0.012(7)
F22 0.144(10) 0.106(8) 0.114(8) 0.016(6) 0.016(7) 0.012(7)
F23 0.144(10) 0.106(8) 0.114(8) 0.016(6) 0.016(7) 0.012(7)
S2' 0.102(10) 0.188(15) 0.092(8) 0.060(9) 0.032(8) 0.064(10)
F21' 0.182(11) 0.118(9) 0.126(10) -0.026(7) 0.041(9) 0.009(9)
F22' 0.182(11) 0.118(9) 0.126(10) -0.026(7) 0.041(9) 0.009(9)
F23' 0.182(11) 0.118(9) 0.126(10) -0.026(7) 0.041(9) 0.009(9)
S3 0.082(7) 0.089(7) 0.066(5) -0.020(5) 0.017(5) -0.010(5)
O7 0.073(10) 0.118(13) 0.095(11) -0.004(9) 0.005(8) -0.039(9)
O8 0.073(10) 0.118(13) 0.095(11) -0.004(9) 0.005(8) -0.039(9)
O9 0.073(10) 0.118(13) 0.095(11) -0.004(9) 0.005(8) -0.039(9)
F31 0.137(13) 0.096(11) 0.155(14) -0.040(10) 0.016(11) -0.022(10)
F32 0.137(13) 0.096(11) 0.155(14) -0.040(10) 0.016(11) -0.022(10)
F33 0.137(13) 0.096(11) 0.155(14) -0.040(10) 0.016(11) -0.022(10)
S4 0.079(6) 0.075(5) 0.092(6) 0.044(5) 0.017(5) 0.008(4)
O10 0.072(8) 0.089(9) 0.110(10) 0.029(8) 0.005(7) -0.014(7)
O11 0.086(10) 0.106(10) 0.100(10) 0.052(8) 0.018(8) 0.007(8)
O12 0.108(11) 0.084(9) 0.081(8) 0.041(7) 0.012(8) 0.004(8)
C78 0.079(6) 0.075(5) 0.092(6) 0.044(5) 0.017(5) 0.008(4)
F41 0.072(8) 0.089(9) 0.110(10) 0.029(8) 0.005(7) -0.014(7)
F42 0.086(10) 0.106(10) 0.100(10) 0.052(8) 0.018(8) 0.007(8)
F43 0.108(11) 0.084(9) 0.081(8) 0.041(7) 0.012(8) 0.004(8)
S5 0.069(6) 0.170(12) 0.245(15) -0.145(12) 0.053(7) -0.001(6)
O13 0.41(3) 0.41(3) 0.39(3) -0.006(14) 0.050(15) 0.034(14)
O14 0.093(12) 0.33(3) 0.67(6) -0.40(4) 0.14(2) -0.077(16)
O15 0.073(8) 0.118(10) 0.205(16) -0.098(11) 0.026(9) 0.010(7)
C79 0.069(6) 0.170(12) 0.245(15) -0.145(12) 0.053(7) -0.001(6)
F51 0.41(3) 0.41(3) 0.39(3) -0.006(14) 0.050(15) 0.034(14)
F52 0.093(12) 0.33(3) 0.67(6) -0.40(4) 0.14(2) -0.077(16)
F53 0.073(8) 0.118(10) 0.205(16) -0.098(11) 0.026(9) 0.010(7)
O1W 0.079(18) 0.11(2) 0.24(4) 0.09(2) 0.07(2) 0.018(15)
O2W 0.07(2) 0.08(2) 0.058(19) -0.012(16) -0.011(16) 0.014(18)

loop_
_atom_type_symbol
_atom_type_description
_atom_type_scat_dispersion_real
_atom_type_scat_dispersion_imag
_atom_type_scat_source
C C 0.0033 0.0016 'International Tables Vol C Tables 4.2.6.8 and 6.1.1.4'
H H 0.0000 0.0000 'International Tables Vol C Tables 4.2.6.8 and 6.1.1.4'
N N 0.0061 0.0033 'International Tables Vol C Tables 4.2.6.8 and 6.1.1.4'
O O 0.0106 0.0060 'International Tables Vol C Tables 4.2.6.8 and 6.1.1.4'
F F 0.0171 0.0103 'International Tables Vol C Tables 4.2.6.8 and 6.1.1.4'
S S 0.1246 0.1234 'International Tables Vol C Tables 4.2.6.8 and 6.1.1.4'
Ag Ag -0.8971 1.1015 'International Tables Vol C Tables 4.2.6.8 and 6.1.1.4'

loop_
_geom_angle_atom_site_label_1
_geom_angle_atom_site_label_2
_geom_angle_atom_site_label_3
_geom_angle
_geom_angle_site_symmetry_1
_geom_angle_site_symmetry_3
C2 Ag1 N21 171.1(4) . .
C2 Ag1 Ag2 48.4(3) . .
N21 Ag1 Ag2 123.8(3) . .
C2 Ag1 Ag5B 44.4(3) . .
N21 Ag1 Ag5B 144.2(3) . .
Ag2 Ag1 Ag5B 91.43(7) . .
N1 Ag2 C1 169.4(4) . .
N1 Ag2 C2 142.4(4) . .
C1 Ag2 C2 29.9(4) . .
N1 Ag2 Ag1 103.1(3) . .
C1 Ag2 Ag1 70.4(3) . .
C2 Ag2 Ag1 40.7(3) . .
N1 Ag2 Ag3 125.2(3) . .
C1 Ag2 Ag3 45.0(3) . .
C2 Ag2 Ag3 44.0(3) . .
Ag1 Ag2 Ag3 67.00(4) . .
N17 Ag3 C2 176.8(4) . .
N17 Ag3 C1 147.1(4) . .
C2 Ag3 C1 29.8(4) . .
N17 Ag3 Ag4 107.0(3) . .
C2 Ag3 Ag4 69.9(3) . .
C1 Ag3 Ag4 40.4(3) . .
N17 Ag3 Ag2 133.2(3) . .
C2 Ag3 Ag2 45.1(2) . .
C1 Ag3 Ag2 43.4(3) . .
Ag4 Ag3 Ag2 66.77(4) . .
C1 Ag4 N9 171.3(4) . .
C1 Ag4 Ag3 48.0(3) . .
N9 Ag4 Ag3 123.8(3) . .
C1 Ag4 Ag5A 43.4(3) . .
N9 Ag4 Ag5A 145.2(3) . .
Ag3 Ag4 Ag5A 90.49(6) . .
Ag5A Ag5 Ag5B 149.18(19) . .
Ag5A Ag5 C2 85.1(3) . .
Ag5B Ag5 C2 64.7(3) . .
Ag5A Ag5 C1 67.8(3) . .
Ag5B Ag5 C1 82.1(3) . .
C2 Ag5 C1 29.5(4) . .
Ag5A Ag5 N5 59.9(3) . .
Ag5B Ag5 N5 148.5(3) . .
C2 Ag5 N5 135.3(3) . .
C1 Ag5 N5 127.6(4) . .
Ag5A Ag5 N13 149.7(3) . .
Ag5B Ag5 N13 58.1(4) . .
C2 Ag5 N13 122.4(4) . .
C1 Ag5 N13 129.7(4) . .
N5 Ag5 N13 99.6(4) . .
Ag5 Ag5A N5 84.0(3) . .
Ag5 Ag5A C1 76.2(3) . .
N5 Ag5A C1 159.7(4) . .
Ag5 Ag5A C2 62.3(2) . .
N5 Ag5A C2 136.2(4) . .
C1 Ag5A C2 26.9(4) . .
Ag5 Ag5A Ag5B 16.61(11) . .
N5 Ag5A Ag5B 99.8(3) . .
C1 Ag5A Ag5B 60.1(3) . .
C2 Ag5A Ag5B 46.1(2) . .
Ag5 Ag5A Ag4 93.21(14) . .
N5 Ag5A Ag4 149.2(3) . .
C1 Ag5A Ag4 38.7(3) . .
C2 Ag5A Ag4 65.2(2) . .
Ag5B Ag5A Ag4 82.24(10) . .
Ag5 Ag5B N13 80.0(4) . .
Ag5 Ag5B C2 72.7(3) . .
N13 Ag5B C2 151.8(5) . .
Ag5 Ag5B C46 137.6(4) . .
N13 Ag5B C46 77.3(6) . .
C2 Ag5B C46 119.0(5) . .
Ag5 Ag5B Ag5A 14.21(9) . .
N13 Ag5B Ag5A 93.5(4) . .
C2 Ag5B Ag5A 58.9(3) . .
C46 Ag5B Ag5A 138.6(3) . .
Ag5 Ag5B Ag1 90.61(13) . .
N13 Ag5B Ag1 149.3(4) . .
C2 Ag5B Ag1 40.3(3) . .
C46 Ag5B Ag1 125.6(4) . .
Ag5A Ag5B Ag1 81.34(10) . .
C2 C1 Ag4 162.8(10) . .
C2 C1 Ag5A 95.0(8) . .
Ag4 C1 Ag5A 97.9(5) . .
C2 C1 Ag2 78.4(7) . .
Ag4 C1 Ag2 110.9(5) . .
Ag5A C1 Ag2 98.4(5) . .
C2 C1 Ag3 73.2(8) . .
Ag4 C1 Ag3 91.6(4) . .
Ag5A C1 Ag3 162.7(5) . .
Ag2 C1 Ag3 91.6(4) . .
C2 C1 Ag5 74.6(7) . .
Ag4 C1 Ag5 110.0(5) . .
Ag5A C1 Ag5 35.97(19) . .
Ag2 C1 Ag5 121.4(5) . .
Ag3 C1 Ag5 126.9(5) . .
C1 C2 Ag1 161.7(9) . .
C1 C2 Ag5B 99.6(8) . .
Ag1 C2 Ag5B 95.2(4) . .
C1 C2 Ag3 77.0(8) . .
Ag1 C2 Ag3 110.0(5) . .
Ag5B C2 Ag3 103.3(4) . .
C1 C2 Ag5 75.9(7) . .
Ag1 C2 Ag5 109.0(4) . .
Ag5B C2 Ag5 42.6(2) . .
Ag3 C2 Ag5 129.7(5) . .
C1 C2 Ag2 71.7(7) . .
Ag1 C2 Ag2 90.9(4) . .
Ag5B C2 Ag2 161.5(6) . .
Ag3 C2 Ag2 90.8(4) . .
Ag5 C2 Ag2 119.0(5) . .
C1 C2 Ag5A 58.1(7) . .
Ag1 C2 Ag5A 116.5(5) . .
Ag5B C2 Ag5A 75.0(3) . .
Ag3 C2 Ag5A 133.5(5) . .
Ag5 C2 Ag5A 32.60(16) . .
Ag2 C2 Ag5A 86.6(4) . .
C7 N1 C3 120.5(11) . .
C7 N1 Ag2 122.2(8) . .
C3 N1 Ag2 117.1(9) . .
N1 C3 C4 120.7(15) . .
N1 C3 N12 119.1(11) . .
C4 C3 N12 120.2(14) . .
C5 C4 C3 118.4(15) . .
C4 C5 C6 121.3(14) . .
C5 C6 C7 117.4(15) . .
N1 C7 N2 116.4(10) . .
N1 C7 C6 121.5(13) . .
N2 C7 C6 121.9(13) . .
C7 N2 C9 120.2(11) . .
C7 N2 C8 119.8(10) . .
C9 N2 C8 117.6(11) . .
C13 N3 C9 119.2(10) . .
N3 C9 C10 122.4(10) . .
N3 C9 N2 116.1(11) . .
C10 C9 N2 121.4(11) . .
C9 C10 C11 120.0(11) . .
C12 C11 C10 117.0(11) . .
C11 C12 C13 118.7(10) . .
N3 C13 N4 116.7(10) . .
N3 C13 C12 122.8(10) . .
N4 C13 C12 120.2(10) . .
C13 N4 C15 122.0(9) . .
C13 N4 C14 115.7(9) . .
C15 N4 C14 118.8(10) . .
C15 N5 C19 117.9(10) . .
C15 N5 Ag5A 120.0(8) . .
C19 N5 Ag5A 121.8(8) . .
C15 N5 Ag5 118.9(8) . .
C19 N5 Ag5 114.2(8) . .
Ag5A N5 Ag5 36.09(19) . .
N5 C15 C16 121.8(11) . .
N5 C15 N4 115.3(10) . .
C16 C15 N4 122.8(11) . .
C17 C16 C15 118.5(12) . .
C16 C17 C18 121.1(11) . .
C17 C18 C19 120.3(12) . .
C18 C19 N5 119.9(11) . .
C18 C19 N6 124.9(11) . .
N5 C19 N6 115.0(10) . .
C19 N6 C21 121.9(10) . .
C19 N6 C20 117.8(10) . .
C21 N6 C20 116.2(10) . .
C25 N7 C21 115.9(10) . .
N7 C21 C22 123.6(11) . .
N7 C21 N6 114.6(11) . .
C22 C21 N6 121.8(11) . .
C23 C22 C21 117.8(11) . .
C22 C23 C24 119.6(12) . .
C25 C24 C23 118.0(11) . .
N7 C25 C24 125.0(11) . .
N7 C25 N8 114.4(11) . .
C24 C25 N8 120.6(12) . .
C27 N8 C25 123.2(11) . .
C27 N8 C26 118.6(10) . .
C25 N8 C26 116.9(11) . .
C27 N9 C31 119.1(10) . .
C27 N9 Ag4 121.6(8) . .
C31 N9 Ag4 117.6(9) . .
N9 C27 N8 117.6(10) . .
N9 C27 C28 121.0(13) . .
N8 C27 C28 121.4(13) . .
C29 C28 C27 119.7(15) . .
C28 C29 C30 119.1(13) . .
C31 C30 C29 118.6(13) . .
N9 C31 C30 122.3(14) . .
N9 C31 N10 117.2(11) . .
C30 C31 N10 120.4(13) . .
C31 N10 C33 122.6(11) . .
C31 N10 C32 119.2(12) . .
C33 N10 C32 117.3(12) . .
C33 N11 C37 118.7(11) . .
N11 C33 C34 123.7(12) . .
N11 C33 N10 114.7(12) . .
C34 C33 N10 121.6(13) . .
C33 C34 C35 115.6(13) . .
C34 C35 C36 122.6(13) . .
C37 C36 C35 115.1(12) . .
N11 C37 C36 124.0(13) . .
N11 C37 N12 116.1(11) . .
C36 C37 N12 119.8(12) . .
C3 N12 C37 122.2(11) . .
C3 N12 C38 117.3(12) . .
C37 N12 C38 118.6(13) . .
C39 N13 C43 119.3(13) . .
C39 N13 Ag5B 121.2(9) . .
C43 N13 Ag5B 118.7(11) . .
C39 N13 Ag5 111.3(9) . .
C43 N13 Ag5 119.0(9) . .
Ag5B N13 Ag5 41.8(2) . .
N13 C39 C40 121.6(14) . .
N13 C39 N24 116.0(12) . .
C40 C39 N24 122.3(14) . .
C41 C40 C39 117.7(16) . .
C40 C41 C42 119.4(15) . .
C43 C42 C41 118.4(16) . .
N13 C43 C42 123.2(17) . .
N13 C43 N14 117.9(13) . .
C42 C43 N14 118.8(15) . .
C45 N14 C44 116.4(15) . .
C45 N14 C43 122.0(13) . .
C44 N14 C43 119.7(15) . .
C45 N15 C49 118.5(14) . .
N15 C45 C46 124.7(18) . .
N15 C45 N14 115.6(14) . .
C46 C45 N14 119.7(16) . .
C45 C46 C47 117.3(16) . .
C45 C46 Ag5B 79.6(9) . .
C47 C46 Ag5B 109.1(9) . .
C46 C47 C48 118.8(14) . .
C49 C48 C47 118.5(17) . .
N15 C49 C48 122.2(15) . .
N15 C49 N16 115.3(13) . .
C48 C49 N16 122.5(18) . .
C51 N16 C49 120.8(13) . .
C51 N16 C50 120.9(13) . .
C49 N16 C50 115.5(14) . .
C55 N17 C51 122.9(13) . .
C55 N17 Ag3 119.3(9) . .
C51 N17 Ag3 117.4(11) . .
N17 C51 N16 118.1(12) . .
N17 C51 C52 120.0(18) . .
N16 C51 C52 121.7(17) . .
C53 C52 C51 116.2(19) . .
C54 C53 C52 122.9(17) . .
C53 C54 C55 120(2) . .
N17 C55 N18 119.8(11) . .
N17 C55 C54 118.2(16) . .
N18 C55 C54 122.0(16) . .
C55 N18 C57 120.0(12) . .
C55 N18 C56 118.3(12) . .
C57 N18 C56 118.8(12) . .
C61 N19 C57 119.0(11) . .
N19 C57 C58 123.0(12) . .
N19 C57 N18 114.3(12) . .
C58 C57 N18 122.7(12) . .
C57 C58 C59 117.9(12) . .
C60 C59 C58 118.6(13) . .
C61 C60 C59 119.1(13) . .
N19 C61 C60 122.1(11) . .
N19 C61 N20 115.5(10) . .
C60 C61 N20 122.4(11) . .
C61 N20 C63 123.1(10) . .
C61 N20 C62 116.7(10) . .
C63 N20 C62 117.9(10) . .
C67 N21 C63 120.0(10) . .
C67 N21 Ag1 121.2(8) . .
C63 N21 Ag1 116.8(8) . .
C64 C63 N21 121.0(12) . .
C64 C63 N20 122.3(12) . .
N21 C63 N20 116.7(11) . .
C63 C64 C65 118.1(13) . .
C66 C65 C64 121.1(12) . .
C65 C66 C67 119.7(13) . .
N21 C67 N22 117.8(11) . .
N21 C67 C66 120.0(12) . .
N22 C67 C66 122.1(12) . .
C67 N22 C69 122.2(10) . .
C67 N22 C68 118.5(11) . .
C69 N22 C68 116.7(11) . .
C73 N23 C69 118.1(12) . .
N23 C69 C70 123.6(12) . .
N23 C69 N22 113.9(12) . .
C70 C69 N22 122.6(12) . .
C71 C70 C69 118.4(13) . .
C70 C71 C72 119.3(15) . .
C71 C72 C73 120.2(13) . .
N23 C73 N24 114.5(14) . .
N23 C73 C72 120.3(14) . .
N24 C73 C72 125.1(13) . .
C73 N24 C39 121.0(13) . .
C73 N24 C74 117.5(11) . .
C39 N24 C74 117.1(12) . .
O3 S1 O1 121.4(10) . .
O3 S1 O2 119.2(10) . .
O1 S1 O2 119.3(10) . .
O3 S1 C75 89.9(6) . .
O1 S1 C75 89.5(6) . .
O2 S1 C75 89.9(6) . .
F11 C75 F13 114.9(13) . .
F11 C75 F12 114.6(13) . .
F13 C75 F12 114.3(12) . .
F11 C75 S1 99.5(8) . .
F13 C75 S1 106.2(12) . .
F12 C75 S1 105.1(12) . .
O1' S1' O3' 119.1(11) . .
O1' S1' O2' 117.0(11) . .
O3' S1' O2' 116.4(10) . .
O1' S1' C75' 99.3(13) . .
O3' S1' C75' 99.5(14) . .
O2' S1' C75' 98.8(10) . .
F13' C75' F11' 122.8(11) . .
F13' C75' F12' 116.9(10) . .
F11' C75' F12' 119.8(10) . .
F13' C75' S1' 88.8(8) . .
F11' C75' S1' 87.8(8) . .
F12' C75' S1' 86.9(7) . .
O6 S2 O4 112.9(8) . .
O6 S2 O5 114.1(9) . .
O4 S2 O5 110.9(9) . .
O6 S2 C76 105.7(8) . .
O4 S2 C76 107.1(8) . .
O5 S2 C76 105.4(7) . .
F22 C76 F21 113.9(13) . .
F22 C76 F23 112.2(14) . .
F21 C76 F23 111.6(14) . .
F22 C76 S2 107.9(12) . .
F21 C76 S2 110.0(13) . .
F23 C76 S2 100.5(9) . .
O4' S2' O6' 119.8(12) . .
O4' S2' O5' 120.7(12) . .
O6' S2' O5' 119.2(12) . .
O4' S2' C76' 91.5(15) . .
O6' S2' C76' 92.5(15) . .
O5' S2' C76' 90.8(12) . .
F22' C76' F23' 103.9(15) . .
F22' C76' F21' 105.3(15) . .
F23' C76' F21' 103.4(15) . .
F22' C76' S2' 113.9(14) . .
F23' C76' S2' 114.1(14) . .
F21' C76' S2' 115.0(14) . .
O9 S3 O8 116.2(9) . .
O9 S3 O7 116.9(10) . .
O8 S3 O7 114.7(9) . .
O9 S3 C77 114.1(14) . .
O8 S3 C77 102.5(13) . .
O7 S3 C77 87.8(14) . .
F31 C77 F32 106(2) . .
F31 C77 F33 107(2) . .
F32 C77 F33 106(2) . .
F31 C77 S3 112(2) . .
F32 C77 S3 111(2) . .
F33 C77 S3 113(2) . .
O10 S4 O12 119.6(9) . .
O10 S4 O11 118.8(8) . .
O12 S4 O11 114.0(8) . .
O10 S4 S4 101.4(9) . 3_656
O12 S4 S4 99.3(9) . 3_656
O11 S4 S4 96.8(9) . 3_656
O14 S5 O13 118.5(14) . .
O14 S5 O15 117.3(11) . .
O13 S5 O15 114.6(13) . .
O14 S5 S5 107.8(12) . 3_455
O13 S5 S5 83(2) . 3_455
O15 S5 S5 109.3(11) . 3_455
O14 S5 O13 88.4(13) . 3_455
O13 S5 O13 121(2) . 3_455
O15 S5 O13 91.8(12) . 3_455
S5 S5 O13 37.4(8) 3_455 3_455
S5 O13 S5 59(2) . 3_455

loop_
_geom_bond_atom_site_label_1
_geom_bond_atom_site_label_2
_geom_bond_distance
_geom_bond_site_symmetry_2
Ag1 C2 2.077(12) .
Ag1 N21 2.187(10) .
Ag1 Ag2 3.1864(16) .
Ag1 Ag5B 3.196(4) .
Ag2 N1 2.233(9) .
Ag2 C1 2.310(11) .
Ag2 C2 2.383(10) .
Ag2 Ag3 3.3607(15) .
Ag3 N17 2.238(10) .
Ag3 C2 2.335(11) .
Ag3 C1 2.377(12) .
Ag3 Ag4 3.1969(17) .
Ag4 C1 2.072(12) .
Ag4 N9 2.179(9) .
Ag4 Ag5A 3.281(3) .
Ag5 Ag5A 1.443(4) .
Ag5 Ag5B 1.680(4) .
Ag5 C2 2.373(11) .
Ag5 C1 2.387(11) .
Ag5 N5 2.437(11) .
Ag5 N13 2.482(11) .
Ag5A N5 2.120(10) .
Ag5A C1 2.276(12) .
Ag5A C2 2.669(12) .
Ag5A Ag5B 3.012(5) .
Ag5B N13 2.140(12) .
Ag5B C2 2.247(10) .
Ag5B C46 2.679(17) .
C1 C2 1.212(16) .
N1 C7 1.342(16) .
N1 C3 1.343(16) .
C3 C4 1.39(2) .
C3 N12 1.395(18) .
C4 C5 1.37(2) .
C5 C6 1.38(2) .
C6 C7 1.387(17) .
C7 N2 1.387(17) .
N2 C9 1.411(14) .
N2 C8 1.447(16) .
N3 C13 1.319(14) .
N3 C9 1.325(15) .
C9 C10 1.383(17) .
C10 C11 1.402(17) .
C11 C12 1.395(16) .
C12 C13 1.408(16) .
C13 N4 1.401(14) .
N4 C15 1.414(15) .
N4 C14 1.458(14) .
N5 C15 1.368(15) .
N5 C19 1.375(15) .
C15 C16 1.382(17) .
C16 C17 1.342(19) .
C17 C18 1.354(18) .
C18 C19 1.371(16) .
C19 N6 1.389(15) .
N6 C21 1.416(15) .
N6 C20 1.464(15) .
N7 C25 1.342(16) .
N7 C21 1.349(15) .
C21 C22 1.384(17) .
C22 C23 1.375(16) .
C23 C24 1.388(16) .
C24 C25 1.350(18) .
C25 N8 1.417(15) .
N8 C27 1.394(16) .
N8 C26 1.501(18) .
N9 C27 1.332(16) .
N9 C31 1.346(16) .
C27 C28 1.401(17) .
C28 C29 1.36(2) .
C29 C30 1.39(2) .
C30 C31 1.377(18) .
C31 N10 1.403(18) .
N10 C33 1.406(16) .
N10 C32 1.470(17) .
N11 C33 1.335(17) .
N11 C37 1.335(16) .
C33 C34 1.388(18) .
C34 C35 1.392(18) .
C35 C36 1.41(2) .
C36 C37 1.385(17) .
C37 N12 1.405(17) .
N12 C38 1.445(17) .
N13 C39 1.328(18) .
N13 C43 1.330(18) .
C39 C40 1.395(19) .
C39 N24 1.397(18) .
C40 C41 1.38(2) .
C41 C42 1.40(3) .
C42 C43 1.34(2) .
C43 N14 1.43(2) .
N14 C45 1.42(2) .
N14 C44 1.430(18) .
N15 C45 1.319(19) .
N15 C49 1.33(2) .
C45 C46 1.38(2) .
C46 C47 1.39(2) .
C47 C48 1.41(2) .
C48 C49 1.39(2) .
C49 N16 1.400(19) .
N16 C51 1.38(2) .
N16 C50 1.478(17) .
N17 C55 1.333(19) .
N17 C51 1.335(19) .
C51 C52 1.42(2) .
C52 C53 1.36(3) .
C53 C54 1.35(3) .
C54 C55 1.392(19) .
C55 N18 1.368(19) .
N18 C57 1.412(17) .
N18 C56 1.462(19) .
N19 C61 1.330(15) .
N19 C57 1.350(16) .
C57 C58 1.377(19) .
C58 C59 1.410(18) .
C59 C60 1.393(17) .
C60 C61 1.392(17) .
C61 N20 1.405(14) .
N20 C63 1.405(16) .
N20 C62 1.452(16) .
N21 C67 1.343(16) .
N21 C63 1.385(16) .
C63 C64 1.377(17) .
C64 C65 1.388(19) .
C65 C66 1.352(19) .
C66 C67 1.401(17) .
C67 N22 1.375(16) .
N22 C69 1.420(15) .
N22 C68 1.464(16) .
N23 C73 1.346(16) .
N23 C69 1.359(16) .
C69 C70 1.379(18) .
C70 C71 1.370(18) .
C71 C72 1.37(2) .
C72 C73 1.41(2) .
C73 N24 1.392(18) .
N24 C74 1.439(18) .
S1 O3 1.486(9) .
S1 O1 1.491(9) .
S1 O2 1.493(9) .
S1 C75 1.771(10) .
C75 F11 1.282(9) .
C75 F13 1.284(9) .
C75 F12 1.285(9) .
S1' O1' 1.501(9) .
S1' O3' 1.502(9) .
S1' O2' 1.510(9) .
S1' C75' 1.797(10) .
C75' F13' 1.490(16) .
C75' F11' 1.505(17) .
C75' F12' 1.532(17) .
S2 O6 1.437(12) .
S2 O4 1.438(12) .
S2 O5 1.458(14) .
S2 C76 1.798(10) .
C76 F22 1.222(17) .
C76 F21 1.229(17) .
C76 F23 1.242(17) .
S2' O4' 1.43(4) .
S2' O6' 1.43(4) .
S2' O5' 1.44(4) .
S2' C76' 1.789(10) .
C76' F22' 1.39(2) .
C76' F23' 1.40(2) .
C76' F21' 1.41(2) .
S3 O9 1.486(9) .
S3 O8 1.503(9) .
S3 O7 1.504(9) .
S3 C77 1.82(4) .
C77 F31 1.300(9) .
C77 F32 1.301(9) .
C77 F33 1.303(9) .
S4 O10 1.302(12) .
S4 O12 1.337(11) .
S4 O11 1.364(11) .
S4 S4 2.14(2) 3_656
S5 O14 1.268(16) .
S5 O13 1.308(17) .
S5 O15 1.316(12) .
S5 S5 1.85(2) 3_455
S5 O13 2.14(5) 3_455
O13 S5 2.14(5) 3_455
